data_2218766
loop_
_publ_author_name
'Kurawa, Mukhtar A.'
'Adams, Christopher J.'
'Orpen, A. Guy'

_publ_section_title
;
 Pentakis(2-oxo-2,3-dihydropyrimidin-1-ium)
 di-\m~3~-chlorido-tri-\m~2~-chlorido-hexachloridotricadmate(II)
;
_journal_coeditor_code LH2641
_journal_issue 7
_journal_name_full 'Acta Crystallographica Section E'
_journal_page_first m960
_journal_page_last m961
_journal_paper_doi 10.1107/S160053680801862X
_journal_volume 64
_journal_year 2008
_chemical_formula_iupac 'C4 H5 N2 O)5 [Cd3 Cl11]'
_chemical_formula_moiety '5(C4 H5 N2 O +), Cd3 Cl11 5-'
_chemical_formula_sum 'C20 H25 Cd3 Cl11 N10 O5'
_chemical_formula_weight 1212.65
_chemical_name_systematic
;
Pentakis(2-oxo-2,3-dihydropyrimidin-1-ium)
di-\m~3~-chlorido-tri-\m~2~-chlorido-hexachloridotricadmium(II)
;
_space_group_IT_number 14
_symmetry_cell_setting monoclinic
_symmetry_space_group_name_Hall '-P 2ybc'
_symmetry_space_group_name_H-M 'P 1 21/c 1'
_atom_sites_solution_hydrogens geom
_atom_sites_solution_primary direct
_atom_sites_solution_secondary difmap
_audit_creation_method SHELXL-97
_cell_angle_alpha 90.00
_cell_angle_beta 104.9470(2)
_cell_angle_gamma 90.00
_cell_formula_units_Z 4
_cell_length_a 17.5446(2)
_cell_length_b 8.08980(2)
_cell_length_c 27.2451(6)
_cell_measurement_reflns_used 28683
_cell_measurement_temperature 100(2)
_cell_measurement_theta_max 29.9998
_cell_measurement_theta_min 2.3159
_cell_volume 3736.12(9)
_computing_cell_refinement
;
CrysAlis RED (Oxford Diffraction, 2007)
;
_computing_data_collection
;
CrysAlis CCD (Oxford Diffraction, 2007)
;
_computing_data_reduction
;
CrysAlis RED (Oxford Diffraction, 2007)
;
_computing_molecular_graphics 'SHELXTL (Sheldrick, 2008)'
_computing_publication_material 'SHELXTL (Sheldrick, 2008)'
_computing_structure_refinement 'SHELXL97 (Sheldrick, 2008)'
_computing_structure_solution 'SHELXS97 (Sheldrick, 2008)'
_diffrn_ambient_temperature 100(2)
_diffrn_detector_area_resol_mean 10.4752
_diffrn_measured_fraction_theta_full 0.999
_diffrn_measured_fraction_theta_max 0.999
_diffrn_measurement_device_type 'Oxford Diffraction Gemini-R Ultra'
_diffrn_measurement_method '1\% width \w'
_diffrn_radiation_monochromator graphite
_diffrn_radiation_source 'fine-focus sealed tube'
_diffrn_radiation_type MoK\a
_diffrn_radiation_wavelength 0.71073
_diffrn_reflns_av_R_equivalents 0.0461
_diffrn_reflns_av_sigmaI/netI 0.0439
_diffrn_reflns_limit_h_max 24
_diffrn_reflns_limit_h_min -15
_diffrn_reflns_limit_k_max 11
_diffrn_reflns_limit_k_min -11
_diffrn_reflns_limit_l_max 38
_diffrn_reflns_limit_l_min -38
_diffrn_reflns_number 65985
_diffrn_reflns_theta_full 30.08
_diffrn_reflns_theta_max 30.08
_diffrn_reflns_theta_min 2.40
_diffrn_standards_decay_% 0
_diffrn_standards_interval_count 'not measured'
_diffrn_standards_number 0
_exptl_absorpt_coefficient_mu 2.527
_exptl_absorpt_correction_T_max 0.91
_exptl_absorpt_correction_T_min 0.5219
_exptl_absorpt_correction_type multi-scan
_exptl_absorpt_process_details '(CrysAlis RED; Oxford Diffraction, 2007)'
_exptl_crystal_colour colourless
_exptl_crystal_density_diffrn 2.156
_exptl_crystal_density_method 'not measured'
_exptl_crystal_description needle
_exptl_crystal_F_000 2344
_exptl_crystal_size_max 0.511
_exptl_crystal_size_mid 0.0682
_exptl_crystal_size_min 0.0354
_refine_diff_density_max 0.988
_refine_diff_density_min -1.093
_refine_ls_extinction_method none
_refine_ls_goodness_of_fit_ref 0.959
_refine_ls_hydrogen_treatment constr
_refine_ls_matrix_type full
_refine_ls_number_parameters 442
_refine_ls_number_reflns 10979
_refine_ls_number_restraints 0
_refine_ls_restrained_S_all 0.959
_refine_ls_R_factor_all 0.0402
_refine_ls_R_factor_gt 0.0253
_refine_ls_shift/su_max 0.001
_refine_ls_shift/su_mean 0.000
_refine_ls_structure_factor_coef Fsqd
_refine_ls_weighting_details 'calc w=1/[\s^2^(Fo^2^)+(0.0307P)^2^] where P=(Fo^2^+2Fc^2^)/3'
_refine_ls_weighting_scheme calc
_refine_ls_wR_factor_gt 0.0545
_refine_ls_wR_factor_ref 0.0580
_reflns_number_gt 7919
_reflns_number_total 10979
_reflns_threshold_expression I>2\s(I)
_cod_data_source_file lh2641.cif
_cod_data_source_block I
_cod_depositor_comments
;
The following automatic conversions were performed:
'_symmetry_cell_setting' value 'Monoclinic' changed to 'monoclinic'
according to '/home/saulius/struct/CIF-dictionaries/cif_core.dic'
dictionary named 'cif_core.dic' version 2.4.1 from 2010-06-29.

Automatic conversion script
Id: cif_fix_enum 1527 2010-12-29 10:47:43Z saulius 

The following automatic conversions were performed:

'_symmetry_cell_setting' value 'Monoclinic' changed to 'monoclinic'
according to /home/saulius/struct/CIF-dictionaries/cif_core.dic
dictionary named 'cif_core.dic' version 2.4.1 from 2010-06-29.

Automatic conversion script
Id: cif_fix_values 1715 2011-07-08 13:25:40Z adriana 
;
_cod_original_cell_volume 3736.12(10)
_cod_original_sg_symbol_H-M 'P 21/c'
_cod_database_code 2218766
_cod_database_fobs_code 2218766

loop_
_symmetry_equiv_pos_as_xyz
'x, y, z'
'-x, y+1/2, -z+1/2'
'-x, -y, -z'
'x, -y-1/2, z-1/2'

loop_
_atom_site_type_symbol
_atom_site_label
_atom_site_fract_x
_atom_site_fract_y
_atom_site_fract_z
_atom_site_U_iso_or_equiv
_atom_site_adp_type
_atom_site_calc_flag
_atom_site_refinement_flags
_atom_site_occupancy
Cd Cd1 0.278566(10) 0.40453(2) 0.234610(6) 0.01260(4) Uani d . 1
Cd Cd2 0.096112(10) 0.34002(2) 0.139514(6) 0.01313(4) Uani d . 1
Cd Cd3 0.278973(10) 0.37558(2) 0.104602(6) 0.01268(4) Uani d . 1
Cl Cl1 0.31283(3) 0.64928(8) 0.29430(2) 0.01631(13) Uani d . 1
Cl Cl2 0.34187(4) 0.18017(8) 0.29589(2) 0.01652(13) Uani d . 1
Cl Cl3 0.12927(3) 0.36223(8) 0.24084(2) 0.01473(12) Uani d . 1
Cl Cl4 0.20555(3) 0.59016(7) 0.15423(2) 0.01321(12) Uani d . 1
Cl Cl5 0.39418(3) 0.42065(8) 0.18691(2) 0.01426(12) Uani d . 1
Cl Cl6 0.22670(3) 0.15581(7) 0.16419(2) 0.01246(11) Uani d . 1
Cl Cl7 0.31718(4) 0.59045(8) 0.04703(2) 0.01607(12) Uani d . 1
Cl Cl8 0.33408(3) 0.13362(8) 0.06752(2) 0.01601(12) Uani d . 1
Cl Cl9 0.13161(3) 0.33560(8) 0.04770(2) 0.01508(12) Uani d . 1
Cl Cl10 -0.01624(3) 0.54066(8) 0.11041(2) 0.01515(12) Uani d . 1
Cl Cl11 0.00531(3) 0.09258(8) 0.12829(2) 0.01516(12) Uani d . 1
N N1 0.17631(12) 0.9564(3) 0.27179(8) 0.0163(4) Uani d . 1
H H1A 0.2120 1.0282 0.2707 0.020 Uiso calc R 1
N N2 0.10684(12) 0.8001(3) 0.31601(8) 0.0177(5) Uani d . 1
H H2A 0.0971 0.7685 0.3439 0.021 Uiso calc R 1
N N3 0.19690(13) 0.9043(3) 0.01223(8) 0.0202(5) Uani d . 1
H H3A 0.2383 0.9631 0.0138 0.024 Uiso calc R 1
N N4 0.10513(11) 0.7144(3) -0.02736(7) 0.0140(4) Uani d . 1
H H4A 0.0860 0.6475 -0.0520 0.017 Uiso calc R 1
N N5 0.57141(12) 0.1754(3) 0.87043(8) 0.0174(5) Uani d . 1
H H5A 0.5851 0.2418 0.8958 0.021 Uiso calc R 1
N N6 0.48648(12) -0.0147(3) 0.82295(7) 0.0172(5) Uani d . 1
H H6A 0.4442 -0.0732 0.8171 0.021 Uiso calc R 1
N N7 0.35772(12) 0.7374(3) 0.92554(8) 0.0194(5) Uani d . 1
H H7A 0.3084 0.7532 0.9232 0.023 Uiso calc R 1
N N8 0.48815(14) 0.7805(3) 0.96474(10) 0.0385(7) Uani d . 1
H H8A 0.5249 0.8278 0.9875 0.046 Uiso calc R 1
N N9 0.30200(12) 0.1727(3) 0.89707(8) 0.0199(5) Uani d . 1
H H9B 0.3412 0.1411 0.8859 0.024 Uiso calc R 1
N N10 0.25130(13) 0.3093(3) 0.95573(8) 0.0214(5) Uani d . 1
H H10B 0.2572 0.3686 0.9827 0.026 Uiso calc R 1
O O1 0.20540(11) 0.9741(2) 0.35816(6) 0.0235(4) Uani d . 1
O O2 0.20021(11) 0.7968(3) -0.06516(7) 0.0250(4) Uani d . 1
O O3 0.46339(11) 0.0904(3) 0.89546(7) 0.0282(5) Uani d . 1
O O4 0.39372(14) 0.9435(3) 0.98438(8) 0.0467(7) Uani d . 1
O O5 0.38187(11) 0.3297(3) 0.95908(7) 0.0270(5) Uani d . 1
C C1 0.06351(14) 0.7355(3) 0.27248(9) 0.0174(5) Uani d . 1
H H1B 0.0246 0.6583 0.2734 0.021 Uiso calc R 1
C C2 0.07546(15) 0.7811(3) 0.22687(9) 0.0172(5) Uani d . 1
H H2B 0.0450 0.7379 0.1965 0.021 Uiso calc R 1
C C3 0.13409(15) 0.8928(3) 0.22769(9) 0.0173(5) Uani d . 1
H H3B 0.1448 0.9251 0.1974 0.021 Uiso calc R 1
C C4 0.16646(14) 0.9148(3) 0.31878(9) 0.0166(5) Uani d . 1
C C5 0.16286(17) 0.9166(3) 0.05050(10) 0.0244(6) Uani d . 1
H H5B 0.1841 0.9873 0.0775 0.029 Uiso calc R 1
C C6 0.09702(16) 0.8263(3) 0.05048(10) 0.0223(6) Uani d . 1
H H6B 0.0723 0.8347 0.0767 0.027 Uiso calc R 1
C C7 0.06914(15) 0.7229(3) 0.01003(9) 0.0183(6) Uani d . 1
H H7B 0.0248 0.6582 0.0087 0.022 Uiso calc R 1
C C8 0.17070(14) 0.8045(3) -0.02962(9) 0.0158(5) Uani d . 1
C C9 0.53129(14) -0.0260(3) 0.79005(9) 0.0178(5) Uani d . 1
H H9A 0.5166 -0.0976 0.7625 0.021 Uiso calc R 1
C C10 0.59844(15) 0.0668(3) 0.79652(10) 0.0193(6) Uani d . 1
H H10A 0.6296 0.0616 0.7736 0.023 Uiso calc R 1
C C11 0.61754(15) 0.1676(3) 0.83830(10) 0.0186(6) Uani d . 1
H H11A 0.6631 0.2314 0.8444 0.022 Uiso calc R 1
C C12 0.50373(14) 0.0846(3) 0.86560(9) 0.0177(5) Uani d . 1
C C13 0.37700(16) 0.6242(3) 0.89528(10) 0.0208(6) Uani d . 1
H H13A 0.3375 0.5698 0.8714 0.025 Uiso calc R 1
C C14 0.45477(15) 0.5872(3) 0.89906(10) 0.0194(6) Uani d . 1
H H14A 0.4693 0.5128 0.8771 0.023 Uiso calc R 1
C C15 0.50936(16) 0.6647(4) 0.93653(11) 0.0263(6) Uani d . 1
H H15A 0.5623 0.6360 0.9424 0.032 Uiso calc R 1
C C16 0.41168(17) 0.8310(4) 0.96040(10) 0.0271(7) Uani d . 1
C C17 0.23033(16) 0.1194(3) 0.87278(10) 0.0205(6) Uani d . 1
H H17A 0.2239 0.0543 0.8439 0.025 Uiso calc R 1
C C18 0.16560(15) 0.1604(3) 0.89027(10) 0.0202(6) Uani d . 1
H H18A 0.1152 0.1243 0.8738 0.024 Uiso calc R 1
C C19 0.17895(16) 0.2565(4) 0.93296(9) 0.0222(6) Uani d . 1
H H19A 0.1370 0.2852 0.9463 0.027 Uiso calc R 1
C C20 0.31738(16) 0.2755(3) 0.93906(9) 0.0181(6) Uani d . 1

loop_
_atom_site_aniso_label
_atom_site_aniso_U_11
_atom_site_aniso_U_22
_atom_site_aniso_U_33
_atom_site_aniso_U_12
_atom_site_aniso_U_13
_atom_site_aniso_U_23
Cd1 0.01208(9) 0.01435(10) 0.01056(8) -0.00011(7) 0.00147(6) -0.00025(7)
Cd2 0.00896(8) 0.01588(10) 0.01383(8) 0.00031(7) 0.00164(6) 0.00023(7)
Cd3 0.01154(8) 0.01546(10) 0.01122(8) 0.00016(7) 0.00326(6) -0.00117(7)
Cl1 0.0137(3) 0.0161(3) 0.0176(3) 0.0018(2) 0.0013(2) -0.0036(2)
Cl2 0.0193(3) 0.0164(3) 0.0130(3) 0.0026(3) 0.0026(2) 0.0012(2)
Cl3 0.0128(3) 0.0178(3) 0.0141(3) 0.0005(2) 0.0043(2) -0.0001(2)
Cl4 0.0125(3) 0.0129(3) 0.0139(3) 0.0005(2) 0.0026(2) 0.0000(2)
Cl5 0.0106(3) 0.0175(3) 0.0140(3) -0.0005(2) 0.0020(2) -0.0003(2)
Cl6 0.0109(3) 0.0132(3) 0.0132(3) 0.0000(2) 0.0029(2) 0.0001(2)
Cl7 0.0183(3) 0.0148(3) 0.0151(3) 0.0004(2) 0.0044(2) 0.0003(2)
Cl8 0.0148(3) 0.0164(3) 0.0171(3) 0.0018(2) 0.0044(2) -0.0028(2)
Cl9 0.0128(3) 0.0192(3) 0.0122(3) 0.0010(2) 0.0014(2) -0.0006(2)
Cl10 0.0121(3) 0.0149(3) 0.0167(3) 0.0013(2) 0.0004(2) -0.0023(2)
Cl11 0.0124(3) 0.0158(3) 0.0174(3) -0.0011(2) 0.0041(2) -0.0009(2)
N1 0.0155(11) 0.0148(12) 0.0193(10) 0.0001(9) 0.0058(8) 0.0014(9)
N2 0.0215(11) 0.0188(12) 0.0155(10) -0.0007(10) 0.0095(9) 0.0029(9)
N3 0.0180(11) 0.0158(12) 0.0224(11) -0.0052(10) -0.0028(9) 0.0014(9)
N4 0.0133(10) 0.0129(11) 0.0137(10) -0.0021(9) -0.0005(8) -0.0041(8)
N5 0.0152(10) 0.0155(12) 0.0204(11) 0.0013(9) 0.0024(8) -0.0062(9)
N6 0.0107(10) 0.0170(12) 0.0218(11) -0.0033(9) 0.0004(8) 0.0002(9)
N7 0.0116(11) 0.0247(13) 0.0230(11) 0.0047(10) 0.0067(9) 0.0073(10)
N8 0.0214(13) 0.0430(18) 0.0395(15) 0.0115(12) -0.0130(11) -0.0242(13)
N9 0.0182(11) 0.0278(14) 0.0164(10) 0.0039(10) 0.0095(9) 0.0017(9)
N10 0.0244(12) 0.0274(14) 0.0120(10) 0.0092(10) 0.0041(9) 0.0011(9)
O1 0.0232(10) 0.0269(12) 0.0175(9) 0.0033(9) 0.0002(8) -0.0045(8)
O2 0.0215(10) 0.0322(12) 0.0257(10) 0.0090(9) 0.0138(8) 0.0066(9)
O3 0.0150(9) 0.0482(14) 0.0220(10) 0.0036(9) 0.0062(8) 0.0005(9)
O4 0.0540(15) 0.0569(17) 0.0251(11) 0.0315(13) 0.0029(10) -0.0153(11)
O5 0.0220(10) 0.0318(13) 0.0243(10) -0.0029(9) 0.0009(8) 0.0046(9)
C1 0.0132(12) 0.0152(14) 0.0250(13) -0.0021(10) 0.0072(10) -0.0005(11)
C2 0.0183(13) 0.0166(14) 0.0160(12) -0.0004(11) 0.0032(10) -0.0023(10)
C3 0.0202(13) 0.0176(14) 0.0156(12) 0.0047(11) 0.0074(10) 0.0036(10)
C4 0.0136(12) 0.0161(14) 0.0206(13) 0.0066(11) 0.0055(10) 0.0007(10)
C5 0.0366(17) 0.0191(15) 0.0124(12) 0.0078(13) -0.0029(11) -0.0016(11)
C6 0.0273(15) 0.0253(16) 0.0162(12) 0.0102(13) 0.0088(11) 0.0034(11)
C7 0.0118(12) 0.0224(15) 0.0210(13) 0.0002(11) 0.0046(10) 0.0069(11)
C8 0.0121(12) 0.0182(14) 0.0163(12) 0.0056(10) 0.0019(9) 0.0049(10)
C9 0.0174(13) 0.0157(14) 0.0177(12) 0.0039(11) -0.0006(10) 0.0002(10)
C10 0.0150(12) 0.0234(15) 0.0203(13) 0.0057(11) 0.0059(10) 0.0047(11)
C11 0.0123(12) 0.0131(14) 0.0299(14) 0.0010(10) 0.0044(10) 0.0057(11)
C12 0.0112(12) 0.0216(15) 0.0196(12) 0.0039(11) 0.0027(10) 0.0015(11)
C13 0.0200(13) 0.0154(14) 0.0231(13) -0.0053(11) -0.0014(11) 0.0016(11)
C14 0.0221(14) 0.0160(14) 0.0226(13) 0.0025(12) 0.0102(11) -0.0023(11)
C15 0.0131(13) 0.0232(16) 0.0406(17) 0.0018(12) 0.0034(12) -0.0038(13)
C16 0.0226(14) 0.0389(19) 0.0178(13) 0.0130(14) 0.0017(11) -0.0045(13)
C17 0.0234(14) 0.0221(16) 0.0148(12) 0.0022(12) 0.0026(10) 0.0006(11)
C18 0.0175(13) 0.0200(15) 0.0223(13) 0.0027(11) 0.0039(10) 0.0049(11)
C19 0.0208(14) 0.0291(17) 0.0181(13) 0.0077(12) 0.0078(11) 0.0071(12)
C20 0.0223(14) 0.0182(15) 0.0142(12) 0.0035(12) 0.0051(10) 0.0064(10)

loop_
_atom_type_symbol
_atom_type_description
_atom_type_scat_dispersion_real
_atom_type_scat_dispersion_imag
_atom_type_scat_source
C C 0.0033 0.0016 'International Tables Vol C Tables 4.2.6.8 and 6.1.1.4'
H H 0.0000 0.0000 'International Tables Vol C Tables 4.2.6.8 and 6.1.1.4'
N N 0.0061 0.0033 'International Tables Vol C Tables 4.2.6.8 and 6.1.1.4'
O O 0.0106 0.0060 'International Tables Vol C Tables 4.2.6.8 and 6.1.1.4'
Cl Cl 0.1484 0.1585 'International Tables Vol C Tables 4.2.6.8 and 6.1.1.4'
Cd Cd -0.8075 1.2024 'International Tables Vol C Tables 4.2.6.8 and 6.1.1.4'

loop_
_geom_angle_atom_site_label_1
_geom_angle_atom_site_label_2
_geom_angle_atom_site_label_3
_geom_angle_site_symmetry_1
_geom_angle
Cl2 Cd1 Cl1 . 98.42(2)
Cl2 Cd1 Cl5 . 95.56(2)
Cl1 Cd1 Cl5 . 100.91(2)
Cl2 Cd1 Cl3 . 97.84(2)
Cl1 Cd1 Cl3 . 97.61(2)
Cl5 Cd1 Cl3 . 155.233(18)
Cl2 Cd1 Cl4 . 167.47(2)
Cl1 Cd1 Cl4 . 94.048(19)
Cl5 Cd1 Cl4 . 80.744(18)
Cl3 Cd1 Cl4 . 81.693(18)
Cl2 Cd1 Cl6 . 86.881(19)
Cl1 Cd1 Cl6 . 173.839(19)
Cl5 Cd1 Cl6 . 81.593(18)
Cl3 Cd1 Cl6 . 78.455(18)
Cl4 Cd1 Cl6 . 80.746(18)
Cl10 Cd2 Cl11 . 93.13(2)
Cl10 Cd2 Cl6 . 171.98(2)
Cl11 Cd2 Cl6 . 93.534(19)
Cl10 Cd2 Cl3 . 103.046(19)
Cl11 Cd2 Cl3 . 98.080(19)
Cl6 Cd2 Cl3 . 80.420(18)
Cl10 Cd2 Cl9 . 93.725(19)
Cl11 Cd2 Cl9 . 99.466(19)
Cl6 Cd2 Cl9 . 80.773(18)
Cl3 Cd2 Cl9 . 154.942(19)
Cl10 Cd2 Cl4 . 91.835(19)
Cl11 Cd2 Cl4 . 175.033(19)
Cl6 Cd2 Cl4 . 81.504(18)
Cl3 Cd2 Cl4 . 80.921(18)
Cl9 Cd2 Cl4 . 80.051(18)
Cl8 Cd3 Cl7 . 95.43(2)
Cl8 Cd3 Cl5 . 99.23(2)
Cl7 Cd3 Cl5 . 99.457(19)
Cl8 Cd3 Cl9 . 95.034(19)
Cl7 Cd3 Cl9 . 95.419(19)
Cl5 Cd3 Cl9 . 158.251(19)
Cl8 Cd3 Cl4 . 168.35(2)
Cl7 Cd3 Cl4 . 95.99(2)
Cl5 Cd3 Cl4 . 81.139(18)
Cl9 Cd3 Cl4 . 81.609(18)
Cl8 Cd3 Cl6 . 87.40(2)
Cl7 Cd3 Cl6 . 175.583(19)
Cl5 Cd3 Cl6 . 83.393(18)
Cl9 Cd3 Cl6 . 80.932(18)
Cl4 Cd3 Cl6 . 81.067(18)
Cd2 Cl3 Cd1 . 84.236(18)
Cd1 Cl4 Cd3 . 82.031(17)
Cd1 Cl4 Cd2 . 82.865(17)
Cd3 Cl4 Cd2 . 81.961(17)
Cd3 Cl5 Cd1 . 83.991(17)
Cd2 Cl6 Cd3 . 83.364(17)
Cd2 Cl6 Cd1 . 82.884(17)
Cd3 Cl6 Cd1 . 80.645(17)
Cd3 Cl9 Cd2 . 83.220(16)
C3 N1 C4 . 124.5(2)
C3 N1 H1A . 117.8
C4 N1 H1A . 117.8
C1 N2 C4 . 123.9(2)
C1 N2 H2A . 118.0
C4 N2 H2A . 118.0
C5 N3 C8 . 124.8(2)
C5 N3 H3A . 117.6
C8 N3 H3A . 117.6
C7 N4 C8 . 125.0(2)
C7 N4 H4A . 117.5
C8 N4 H4A . 117.5
C11 N5 C12 . 124.5(2)
C11 N5 H5A . 117.8
C12 N5 H5A . 117.8
C9 N6 C12 . 124.3(2)
C9 N6 H6A . 117.8
C12 N6 H6A . 117.8
C13 N7 C16 . 124.3(2)
C13 N7 H7A . 117.8
C16 N7 H7A . 117.8
C15 N8 C16 . 124.9(2)
C15 N8 H8A . 117.5
C16 N8 H8A . 117.5
C17 N9 C20 . 124.3(2)
C17 N9 H9B . 117.9
C20 N9 H9B . 117.9
C19 N10 C20 . 124.4(2)
C19 N10 H10B . 117.8
C20 N10 H10B . 117.8
N2 C1 C2 . 121.1(2)
N2 C1 H1B . 119.5
C2 C1 H1B . 119.5
C1 C2 C3 . 117.2(2)
C1 C2 H2B . 121.4
C3 C2 H2B . 121.4
N1 C3 C2 . 120.6(2)
N1 C3 H3B . 119.7
C2 C3 H3B . 119.7
O1 C4 N1 . 123.3(2)
O1 C4 N2 . 124.0(2)
N1 C4 N2 . 112.8(2)
N3 C5 C6 . 120.6(2)
N3 C5 H5B . 119.7
C6 C5 H5B . 119.7
C5 C6 C7 . 117.0(2)
C5 C6 H6B . 121.5
C7 C6 H6B . 121.5
N4 C7 C6 . 120.4(2)
N4 C7 H7B . 119.8
C6 C7 H7B . 119.8
O2 C8 N3 . 124.9(2)
O2 C8 N4 . 122.8(2)
N3 C8 N4 . 112.2(2)
N6 C9 C10 . 120.7(2)
N6 C9 H9A . 119.6
C10 C9 H9A . 119.6
C9 C10 C11 . 116.8(2)
C9 C10 H10A . 121.6
C11 C10 H10A . 121.6
N5 C11 C10 . 120.8(2)
N5 C11 H11A . 119.6
C10 C11 H11A . 119.6
O3 C12 N5 1 123.8(2)
O3 C12 N5 . 123.8(2)
O3 C12 N6 1 123.3(2)
O3 C12 N6 . 123.3(2)
N5 C12 N6 . 112.8(2)
N7 C13 C14 . 120.6(2)
N7 C13 H13A . 119.7
C14 C13 H13A . 119.7
C15 C14 C13 . 116.7(3)
C15 C14 H14A . 121.6
C13 C14 H14A . 121.6
N8 C15 C14 . 120.9(3)
N8 C15 H15A . 119.6
C14 C15 H15A . 119.6
O4 C16 N8 . 124.1(3)
O4 C16 N7 . 123.8(3)
N8 C16 N7 . 112.1(2)
N9 C17 C18 . 120.4(2)
N9 C17 H17A . 119.8
C18 C17 H17A . 119.8
C19 C18 C17 . 117.0(2)
C19 C18 H18A . 121.5
C17 C18 H18A . 121.5
N10 C19 C18 . 120.8(2)
N10 C19 H19A . 119.6
C18 C19 H19A . 119.6
O5 C20 N10 . 123.4(2)
O5 C20 N9 . 123.6(2)
N10 C20 N9 . 113.0(2)

loop_
_geom_bond_atom_site_label_1
_geom_bond_atom_site_label_2
_geom_bond_site_symmetry_2
_geom_bond_distance
_geom_bond_publ_flag
Cd1 Cl2 . 2.5216(6) yes
Cd1 Cl1 . 2.5343(6) yes
Cd1 Cl5 . 2.6796(6) yes
Cd1 Cl3 . 2.6900(6) yes
Cd1 Cl4 . 2.6917(6) yes
Cd1 Cl6 . 2.7670(6) yes
Cd2 Cl10 . 2.5184(6) yes
Cd2 Cl11 . 2.5273(6) yes
Cd2 Cl6 . 2.6698(6) yes
Cd2 Cl3 . 2.6766(6) yes
Cd2 Cl9 . 2.7295(6) yes
Cd2 Cl4 . 2.7468(6) yes
Cd3 Cl8 . 2.5081(6) yes
Cd3 Cl7 . 2.5444(6) yes
Cd3 Cl5 . 2.6284(6) yes
Cd3 Cl9 . 2.6692(6) yes
Cd3 Cl4 . 2.7201(6) yes
Cd3 Cl6 . 2.7214(6) yes
N1 C3 . 1.341(3) ?
N1 C4 . 1.377(3) ?
N1 H1A . 0.8600 ?
N2 C1 . 1.339(3) ?
N2 C4 . 1.386(3) ?
N2 H2A . 0.8600 ?
N3 C5 . 1.332(3) ?
N3 C8 . 1.376(3) ?
N3 H3A . 0.8600 ?
N4 C7 . 1.332(3) ?
N4 C8 . 1.377(3) ?
N4 H4A . 0.8600 ?
N5 C11 . 1.338(3) ?
N5 C12 . 1.373(3) ?
N5 H5A . 0.8600 ?
N6 C9 . 1.339(3) ?
N6 C12 . 1.381(3) ?
N6 H6A . 0.8600 ?
N7 C13 . 1.333(3) ?
N7 C16 . 1.381(4) ?
N7 H7A . 0.8600 ?
N8 C15 . 1.325(4) ?
N8 C16 . 1.378(4) ?
N8 H8A . 0.8600 ?
N9 C17 . 1.332(3) ?
N9 C20 . 1.383(3) ?
N9 H9B . 0.8600 ?
N10 C19 . 1.331(3) ?
N10 C20 . 1.377(3) ?
N10 H10B . 0.8600 ?
O1 C4 . 1.212(3) ?
O2 C8 . 1.212(3) ?
O3 C12 . 1.209(3) ?
O4 C16 . 1.209(3) ?
O5 C20 . 1.205(3) ?
C1 C2 . 1.363(3) ?
C1 H1B . 0.9300 ?
C2 C3 . 1.365(4) ?
C2 H2B . 0.9300 ?
C3 H3B . 0.9300 ?
C5 C6 . 1.367(4) ?
C5 H5B . 0.9300 ?
C6 C7 . 1.369(4) ?
C6 H6B . 0.9300 ?
C7 H7B . 0.9300 ?
C9 C10 . 1.369(4) ?
C9 H9A . 0.9300 ?
C10 C11 . 1.370(4) ?
C10 H10A . 0.9300 ?
C11 H11A . 0.9300 ?
C12 O3 1 1.209(3) ?
C13 C14 . 1.375(4) ?
C13 H13A . 0.9300 ?
C14 C15 . 1.359(4) ?
C14 H14A . 0.9300 ?
C15 H15A . 0.9300 ?
C17 C18 . 1.381(4) ?
C17 H17A . 0.9300 ?
C18 C19 . 1.368(4) ?
C18 H18A . 0.9300 ?
C19 H19A . 0.9300 ?

loop_
_geom_hbond_atom_site_label_D
_geom_hbond_atom_site_label_H
_geom_hbond_atom_site_label_A
_geom_hbond_site_symmetry_A
_geom_hbond_distance_DH
_geom_hbond_distance_HA
_geom_hbond_distance_DA
_geom_hbond_angle_DHA
N2 H2A Cl11 2 0.86 2.56 3.246(2) 138.0
N3 H3A Cl8 1_565 0.86 2.37 3.104(2) 144.0
N4 H4A Cl10 3_565 0.86 2.31 3.160(2) 169.3
N5 H5A Cl7 3_666 0.86 2.41 3.194(2) 151.0
N6 H6A Cl1 4_566 0.86 2.31 3.138(2) 161.8
N7 H7A O2 1_556 0.86 2.03 2.880(3) 167.2
N10 H10B Cl7 1_556 0.86 2.54 3.349(2) 156.9
N8 H8A O5 3_667 0.86 2.28 2.804(3) 119.5
N8 H8A O4 3_677 0.86 2.34 3.117(4) 150.2
N9 H9B O3 1 0.86 2.13 2.920(3) 152.3

loop_
_geom_torsion_atom_site_label_1
_geom_torsion_atom_site_label_2
_geom_torsion_atom_site_label_3
_geom_torsion_atom_site_label_4
_geom_torsion_site_symmetry_1
_geom_torsion_site_symmetry_4
_geom_torsion
Cl10 Cd2 Cl3 Cd1 . . -129.506(19)
Cl11 Cd2 Cl3 Cd1 . . 135.360(19)
Cl6 Cd2 Cl3 Cd1 . . 43.114(17)
Cl9 Cd2 Cl3 Cd1 . . 1.27(5)
Cl4 Cd2 Cl3 Cd1 . . -39.720(17)
Cl2 Cd1 Cl3 Cd2 . . -126.750(19)
Cl1 Cd1 Cl3 Cd2 . . 133.608(19)
Cl5 Cd1 Cl3 Cd2 . . -4.61(5)
Cl4 Cd1 Cl3 Cd2 . . 40.601(17)
Cl6 Cd1 Cl3 Cd2 . . -41.579(16)
Cl2 Cd1 Cl4 Cd3 . . -33.55(10)
Cl1 Cd1 Cl4 Cd3 . . 140.568(18)
Cl5 Cd1 Cl4 Cd3 . . 40.154(16)
Cl3 Cd1 Cl4 Cd3 . . -122.314(18)
Cl6 Cd1 Cl4 Cd3 . . -42.750(16)
Cl2 Cd1 Cl4 Cd2 . . 49.29(10)
Cl1 Cd1 Cl4 Cd2 . . -136.601(18)
Cl5 Cd1 Cl4 Cd2 . . 122.985(18)
Cl3 Cd1 Cl4 Cd2 . . -39.483(17)
Cl6 Cd1 Cl4 Cd2 . . 40.081(16)
Cl8 Cd3 Cl4 Cd1 . . 51.69(10)
Cl7 Cd3 Cl4 Cd1 . . -139.723(17)
Cl5 Cd3 Cl4 Cd1 . . -41.047(17)
Cl9 Cd3 Cl4 Cd1 . . 125.659(19)
Cl6 Cd3 Cl4 Cd1 . . 43.596(16)
Cl8 Cd3 Cl4 Cd2 . . -32.17(10)
Cl7 Cd3 Cl4 Cd2 . . 136.413(17)
Cl5 Cd3 Cl4 Cd2 . . -124.911(18)
Cl9 Cd3 Cl4 Cd2 . . 41.795(16)
Cl6 Cd3 Cl4 Cd2 . . -40.269(15)
Cl10 Cd2 Cl4 Cd1 . . 142.739(18)
Cl6 Cd2 Cl4 Cd1 . . -41.755(16)
Cl3 Cd2 Cl4 Cd1 . . 39.818(17)
Cl9 Cd2 Cl4 Cd1 . . -123.800(18)
Cl10 Cd2 Cl4 Cd3 . . -134.350(18)
Cl6 Cd2 Cl4 Cd3 . . 41.155(16)
Cl3 Cd2 Cl4 Cd3 . . 122.729(18)
Cl9 Cd2 Cl4 Cd3 . . -40.889(16)
Cl8 Cd3 Cl5 Cd1 . . -127.150(19)
Cl7 Cd3 Cl5 Cd1 . . 135.712(19)
Cl9 Cd3 Cl5 Cd1 . . 3.19(6)
Cl4 Cd3 Cl5 Cd1 . . 41.062(17)
Cl6 Cd3 Cl5 Cd1 . . -40.881(17)
Cl2 Cd1 Cl5 Cd3 . . 126.274(19)
Cl1 Cd1 Cl5 Cd3 . . -134.022(19)
Cl3 Cd1 Cl5 Cd3 . . 3.71(5)
Cl4 Cd1 Cl5 Cd3 . . -41.648(17)
Cl6 Cd1 Cl5 Cd3 . . 40.268(17)
Cl11 Cd2 Cl6 Cd3 . . 139.268(17)
Cl3 Cd2 Cl6 Cd3 . . -123.124(18)
Cl9 Cd2 Cl6 Cd3 . . 40.241(16)
Cl4 Cd2 Cl6 Cd3 . . -40.974(16)
Cl11 Cd2 Cl6 Cd1 . . -139.382(17)
Cl3 Cd2 Cl6 Cd1 . . -41.774(17)
Cl9 Cd2 Cl6 Cd1 . . 121.591(18)
Cl4 Cd2 Cl6 Cd1 . . 40.375(16)
Cl8 Cd3 Cl6 Cd2 . . -136.844(18)
Cl5 Cd3 Cl6 Cd2 . . 123.549(18)
Cl9 Cd3 Cl6 Cd2 . . -41.324(17)
Cl4 Cd3 Cl6 Cd2 . . 41.525(16)
Cl8 Cd3 Cl6 Cd1 . . 139.312(18)
Cl5 Cd3 Cl6 Cd1 . . 39.704(17)
Cl9 Cd3 Cl6 Cd1 . . -125.168(18)
Cl4 Cd3 Cl6 Cd1 . . -42.320(15)
Cl2 Cd1 Cl6 Cd2 . . 140.506(19)
Cl5 Cd1 Cl6 Cd2 . . -123.400(18)
Cl3 Cd1 Cl6 Cd2 . . 41.845(17)
Cl4 Cd1 Cl6 Cd2 . . -41.486(17)
Cl2 Cd1 Cl6 Cd3 . . -135.087(19)
Cl5 Cd1 Cl6 Cd3 . . -38.993(16)
Cl3 Cd1 Cl6 Cd3 . . 126.253(18)
Cl4 Cd1 Cl6 Cd3 . . 42.921(16)
Cl8 Cd3 Cl9 Cd2 . . 126.796(19)
Cl7 Cd3 Cl9 Cd2 . . -137.247(19)
Cl5 Cd3 Cl9 Cd2 . . -4.15(6)
Cl4 Cd3 Cl9 Cd2 . . -41.973(17)
Cl6 Cd3 Cl9 Cd2 . . 40.245(17)
Cl10 Cd2 Cl9 Cd3 . . 132.909(19)
Cl11 Cd2 Cl9 Cd3 . . -133.288(18)
Cl6 Cd2 Cl9 Cd3 . . -41.211(17)
Cl3 Cd2 Cl9 Cd3 . . 0.58(5)
Cl4 Cd2 Cl9 Cd3 . . 41.697(17)
C4 N2 C1 C2 . . -0.5(4)
N2 C1 C2 C3 . . 1.0(4)
C4 N1 C3 C2 . . 1.4(4)
C1 C2 C3 N1 . . -1.5(4)
C3 N1 C4 O1 . . -180.0(2)
C3 N1 C4 N2 . . -0.8(3)
C1 N2 C4 O1 . . 179.5(2)
C1 N2 C4 N1 . . 0.3(3)
C8 N3 C5 C6 . . 0.2(4)
N3 C5 C6 C7 . . 0.8(4)
C8 N4 C7 C6 . . -0.4(4)
C5 C6 C7 N4 . . -0.7(4)
C5 N3 C8 O2 . . 177.7(2)
C5 N3 C8 N4 . . -1.2(3)
C7 N4 C8 O2 . . -177.7(2)
C7 N4 C8 N3 . . 1.3(3)
C12 N6 C9 C10 . . -1.5(4)
N6 C9 C10 C11 . . 1.1(4)
C12 N5 C11 C10 . . 1.2(4)
C9 C10 C11 N5 . . -1.0(4)
O3 O3 C12 N5 1 . 0.0(7)
O3 O3 C12 N6 1 . 0.0(6)
C11 N5 C12 O3 . 1 178.5(2)
C11 N5 C12 O3 . . 178.5(2)
C11 N5 C12 N6 . . -1.4(3)
C9 N6 C12 O3 . 1 -178.3(3)
C9 N6 C12 O3 . . -178.3(3)
C9 N6 C12 N5 . . 1.5(3)
C16 N7 C13 C14 . . 3.4(4)
N7 C13 C14 C15 . . 3.4(4)
C16 N8 C15 C14 . . 1.5(5)
C13 C14 C15 N8 . . -5.8(4)
C15 N8 C16 O4 . . -175.5(3)
C15 N8 C16 N7 . . 4.8(5)
C13 N7 C16 O4 . . 173.0(3)
C13 N7 C16 N8 . . -7.2(4)
C20 N9 C17 C18 . . -2.7(4)
N9 C17 C18 C19 . . 0.0(4)
C20 N10 C19 C18 . . 0.6(4)
C17 C18 C19 N10 . . 1.0(4)
C19 N10 C20 O5 . . 177.1(3)
C19 N10 C20 N9 . . -3.0(4)
C17 N9 C20 O5 . . -176.0(3)
C17 N9 C20 N10 . . 4.1(4)
